data_7037774
loop_
_publ_author_name
'Milner, Lucy M.'
'Hall, Lewis M.'
'Pridmore, Natalie E.'
'Skeats, Matthew K.'
'Whitwood, Adrian C.'
'Lynam, Jason M.'
'Slattery, John M.'

_publ_section_title
;
 Access to novel fluorovinylidene ligands via exploitation of outer-sphere
 electrophilic fluorination: new insights into C-F bond formation and
 activation.
;
_journal_issue 4
_journal_name_full 'Dalton transactions (Cambridge, England : 2003)'
_journal_page_first 1717
_journal_page_last 1726
_journal_paper_doi 10.1039/c5dt04596g
_journal_volume 45
_journal_year 2016
_chemical_formula_moiety 'C50 H40 F3 P2 Ru, C H2 Cl2, B F4'
_chemical_formula_sum 'C51 H42 B Cl2 F7 P2 Ru'
_chemical_formula_weight 1032.56
_chemical_name_systematic
;
 ?
;
_space_group_crystal_system orthorhombic
_space_group_IT_number 61
_space_group_name_Hall '-P 2ac 2ab'
_space_group_name_H-M_alt 'P b c a'
_symmetry_space_group_name_Hall '-P 2ac 2ab'
_symmetry_space_group_name_H-M 'P b c a'
_atom_sites_solution_hydrogens geom
_atom_sites_solution_primary direct
_audit_creation_date 2014-04-14
_audit_creation_method
;
Olex2 1.2
(compiled 2014.03.20 svn.r2914 for OlexSys, GUI svn.r4816)
;
_audit_update_record
;
2014-12-19 deposited with the CCDC.
2015-12-14 downloaded from the CCDC.
;
_cell_angle_alpha 90
_cell_angle_beta 90
_cell_angle_gamma 90
_cell_formula_units_Z 8
_cell_length_a 17.8473(4)
_cell_length_b 14.6795(3)
_cell_length_c 35.2252(16)
_cell_measurement_reflns_used 10017
_cell_measurement_temperature 110.05(10)
_cell_measurement_theta_max 31.8300
_cell_measurement_theta_min 3.1760
_cell_volume 9228.6(5)
_computing_cell_refinement
;
CrysAlisPro, Agilent Technologies,
Version 1.171.37.31 (release 14-01-2014 CrysAlis171 .NET)
(compiled Jan 14 2014,18:38:05)
;
_computing_data_collection
;
CrysAlisPro, Agilent Technologies,
Version 1.171.37.31 (release 14-01-2014 CrysAlis171 .NET)
(compiled Jan 14 2014,18:38:05)
;
_computing_data_reduction
;
CrysAlisPro, Agilent Technologies,
Version 1.171.37.31 (release 14-01-2014 CrysAlis171 .NET)
(compiled Jan 14 2014,18:38:05)
;
_computing_molecular_graphics 'Olex2 (Dolomanov et al., 2009)'
_computing_publication_material 'Olex2 (Dolomanov et al., 2009)'
_computing_structure_refinement 'ShelXL (Sheldrick, 2008)'
_computing_structure_solution 'XS (Sheldrick, 2008)'
_diffrn_ambient_environment N~2~
_diffrn_ambient_temperature 110.05(10)
_diffrn_detector 'CCD plate'
_diffrn_detector_area_resol_mean 16.1450
_diffrn_detector_type Eos
_diffrn_measured_fraction_theta_full 0.997
_diffrn_measured_fraction_theta_max 0.994
_diffrn_measurement_device 'four-circle diffractometer'
_diffrn_measurement_device_type 'SuperNova, Single source at offset, Eos'
_diffrn_measurement_method '\w scans'
_diffrn_orient_matrix_UB_11 -0.0112153000
_diffrn_orient_matrix_UB_12 0.0412558000
_diffrn_orient_matrix_UB_13 0.0088243000
_diffrn_orient_matrix_UB_21 -0.0206736000
_diffrn_orient_matrix_UB_22 0.0119677000
_diffrn_orient_matrix_UB_23 -0.0164607000
_diffrn_orient_matrix_UB_31 -0.0320249000
_diffrn_orient_matrix_UB_32 -0.0221586000
_diffrn_orient_matrix_UB_33 0.0075219000
_diffrn_radiation_monochromator mirror
_diffrn_radiation_probe x-ray
_diffrn_radiation_type MoK\a
_diffrn_radiation_wavelength 0.71073
_diffrn_reflns_av_R_equivalents 0.0322
_diffrn_reflns_av_unetI/netI 0.0537
_diffrn_reflns_laue_measured_fraction_full 0.997
_diffrn_reflns_laue_measured_fraction_max 0.994
_diffrn_reflns_limit_h_max 20
_diffrn_reflns_limit_h_min -25
_diffrn_reflns_limit_k_max 12
_diffrn_reflns_limit_k_min -20
_diffrn_reflns_limit_l_max 49
_diffrn_reflns_limit_l_min -36
_diffrn_reflns_number 28548
_diffrn_reflns_point_group_measured_fraction_full 0.997
_diffrn_reflns_point_group_measured_fraction_max 0.994
_diffrn_reflns_theta_full 25.242
_diffrn_reflns_theta_max 30.036
_diffrn_reflns_theta_min 2.911
_diffrn_source 'SuperNova (Mo) X-ray Source'
_exptl_absorpt_coefficient_mu 0.589
_exptl_absorpt_correction_T_max 0.993
_exptl_absorpt_correction_T_min 0.989
_exptl_absorpt_correction_type gaussian
_exptl_absorpt_process_details
;
CrysAlisPro, Agilent Technologies,
Version 1.171.37.31 (release 14-01-2014 CrysAlis171 .NET)
(compiled Jan 14 2014,18:38:05)
Numerical absorption correction based on gaussian integration over
            a multifaceted crystal model
Empirical absorption correction using spherical harmonics,
 implemented in SCALE3 ABSPACK scaling algorithm.
;
_exptl_crystal_colour 'clear orange'
_exptl_crystal_colour_lustre clear
_exptl_crystal_colour_primary orange
_exptl_crystal_density_diffrn 1.486
_exptl_crystal_description block
_exptl_crystal_F_000 4192
_exptl_crystal_size_max 0.2616
_exptl_crystal_size_mid 0.1943
_exptl_crystal_size_min 0.1582
_refine_diff_density_max 1.140
_refine_diff_density_min -1.016
_refine_diff_density_rms 0.090
_refine_ls_extinction_method none
_refine_ls_goodness_of_fit_ref 1.107
_refine_ls_hydrogen_treatment constr
_refine_ls_matrix_type full
_refine_ls_number_parameters 597
_refine_ls_number_reflns 13431
_refine_ls_number_restraints 0
_refine_ls_restrained_S_all 1.107
_refine_ls_R_factor_all 0.0631
_refine_ls_R_factor_gt 0.0471
_refine_ls_shift/su_max 0.003
_refine_ls_shift/su_mean 0.000
_refine_ls_structure_factor_coef Fsqd
_refine_ls_weighting_details 'w=1/[\s^2^(Fo^2^)+(0.0117P)^2^+12.2802P] where P=(Fo^2^+2Fc^2^)/3'
_refine_ls_weighting_scheme calc
_refine_ls_wR_factor_gt 0.0826
_refine_ls_wR_factor_ref 0.0896
_reflns_Friedel_coverage 0.000
_reflns_number_gt 11009
_reflns_number_total 13431
_reflns_threshold_expression 'I > 2\s(I)'
_cod_data_source_file c5dt04596g2.cif
_cod_data_source_block '[5a]BF4'
_cod_depositor_comments 'Adding full bibliography for 7037771--7037778.cif.'
_cod_database_code 7037774
_shelxl_version_number 2013-4
_chemical_oxdiff_formula 'C50 H40 F7 B1 P2 Ru1'
_chemical_oxdiff_usercomment LucyM-164
_shelx_space_group_comment
;
The symmetry employed for this shelxl refinement is uniquely defined
by the following loop, which should always be used as a source of
symmetry information in preference to the above space-group names.
They are only intended as comments.
;
_reflns_odcompleteness_completeness 99.18
_reflns_odcompleteness_iscentric 1
_reflns_odcompleteness_theta 29.97
_olex2_refinement_description
;
1. Fixed Uiso
 At 1.2 times of:
  All C(H) groups, All C(H,H,H,H) groups
2. Uiso/Uaniso restraints and constraints
Uanis(Cl2) = Uanis(Cl2A)
Uanis(F5) = Uanis(F6A)
Uanis(F5A) = Uanis(F7)
3. Others
 Sof(H51C)=Sof(H51D)=Sof(Cl2A)=1-FVAR(1)
 Sof(H51A)=Sof(H51B)=Sof(Cl2)=FVAR(1)
 Sof(F5A)=Sof(F6A)=Sof(F7A)=1-FVAR(2)
 Sof(F5)=Sof(F6)=Sof(F7)=FVAR(2)
4.a Secondary CH2 refined with riding coordinates:
 C51(H51A,H51B), C51(H51C,H51D)
4.b Aromatic/amide H refined with riding coordinates:
 C1(H1), C2(H2), C3(H3), C4(H4), C5(H5), C10(H10), C11(H11), C12(H12),
 C13(H13), C14(H14), C16(H16), C17(H17), C18(H18), C19(H19), C20(H20), C22(H22),
  C23(H23), C24(H24), C25(H25), C26(H26), C28(H28), C29(H29), C30(H30),
 C31(H31), C32(H32), C34(H34), C35(H35), C36(H36), C37(H37), C38(H38), C40(H40),
  C41(H41), C42(H42), C43(H43), C44(H44), C46(H46), C47(H47), C48(H48),
 C49(H49), C50(H50)
;

loop_
_space_group_symop_operation_xyz
'x, y, z'
'-x+1/2, -y, z+1/2'
'-x, y+1/2, -z+1/2'
'x+1/2, -y+1/2, -z'
'-x, -y, -z'
'x-1/2, y, -z-1/2'
'x, -y-1/2, z-1/2'
'-x-1/2, y-1/2, z'

loop_
_atom_site_label
_atom_site_type_symbol
_atom_site_fract_x
_atom_site_fract_y
_atom_site_fract_z
_atom_site_U_iso_or_equiv
_atom_site_adp_type
_atom_site_occupancy
_atom_site_site_symmetry_order
_atom_site_calc_flag
_atom_site_refinement_flags_posn
_atom_site_refinement_flags_occupancy
_atom_site_disorder_assembly
_atom_site_disorder_group
C1 C 0.62132(13) 0.07936(16) 0.11749(7) 0.0195(5) Uani 1 1 d . . . .
H1 H 0.6060 0.0377 0.1358 0.023 Uiso 1 1 calc R . . .
C2 C 0.59604(12) 0.08362(16) 0.07931(7) 0.0188(5) Uani 1 1 d . . . .
H2 H 0.5621 0.0440 0.0680 0.023 Uiso 1 1 calc R . . .
C3 C 0.63123(12) 0.15824(17) 0.06155(7) 0.0187(5) Uani 1 1 d . . . .
H3 H 0.6234 0.1775 0.0367 0.022 Uiso 1 1 calc R . . .
C4 C 0.68115(12) 0.19913(16) 0.08837(7) 0.0177(5) Uani 1 1 d . . . .
H4 H 0.7123 0.2487 0.0839 0.021 Uiso 1 1 calc R . . .
C5 C 0.67465(12) 0.15110(16) 0.12248(7) 0.0186(5) Uani 1 1 d . . . .
H5 H 0.7007 0.1637 0.1447 0.022 Uiso 1 1 calc R . . .
C6 C 0.46283(12) 0.16963(15) 0.11505(6) 0.0142(4) Uani 1 1 d . . . .
C7 C 0.39822(12) 0.12792(16) 0.12178(7) 0.0168(4) Uani 1 1 d . . . .
C8 C 0.32930(13) 0.15159(18) 0.10053(8) 0.0239(5) Uani 1 1 d . . . .
C9 C 0.39386(12) 0.05466(16) 0.15123(7) 0.0182(5) Uani 1 1 d . . . .
C10 C 0.43744(13) -0.02318(18) 0.14763(8) 0.0234(5) Uani 1 1 d . . . .
H10 H 0.4681 -0.0303 0.1265 0.028 Uiso 1 1 calc R . . .
C11 C 0.43564(15) -0.09073(19) 0.17545(9) 0.0314(6) Uani 1 1 d . . . .
H11 H 0.4646 -0.1430 0.1728 0.038 Uiso 1 1 calc R . . .
C12 C 0.39056(16) -0.0795(2) 0.20700(9) 0.0371(7) Uani 1 1 d . . . .
H12 H 0.3897 -0.1241 0.2257 0.045 Uiso 1 1 calc R . . .
C13 C 0.34700(15) -0.0029(2) 0.21091(8) 0.0344(7) Uani 1 1 d . . . .
H13 H 0.3162 0.0035 0.2320 0.041 Uiso 1 1 calc R . . .
C14 C 0.34876(14) 0.06516(19) 0.18344(8) 0.0256(5) Uani 1 1 d . . . .
H14 H 0.3200 0.1175 0.1865 0.031 Uiso 1 1 calc R . . .
C15 C 0.47075(12) 0.30896(16) 0.03027(6) 0.0155(4) Uani 1 1 d . . . .
C16 C 0.45836(13) 0.21896(17) 0.01974(7) 0.0205(5) Uani 1 1 d . . . .
H16 H 0.4790 0.1719 0.0340 0.025 Uiso 1 1 calc R . . .
C17 C 0.41500(14) 0.19903(19) -0.01217(8) 0.0279(6) Uani 1 1 d . . . .
H17 H 0.4069 0.1387 -0.0191 0.033 Uiso 1 1 calc R . . .
C18 C 0.38407(14) 0.2679(2) -0.03353(8) 0.0282(6) Uani 1 1 d . . . .
H18 H 0.3554 0.2540 -0.0548 0.034 Uiso 1 1 calc R . . .
C19 C 0.39576(14) 0.3582(2) -0.02321(7) 0.0270(6) Uani 1 1 d . . . .
H19 H 0.3746 0.4049 -0.0375 0.032 Uiso 1 1 calc R . . .
C20 C 0.43892(13) 0.37855(18) 0.00838(7) 0.0209(5) Uani 1 1 d . . . .
H20 H 0.4468 0.4391 0.0151 0.025 Uiso 1 1 calc R . . .
C21 C 0.61424(12) 0.38564(16) 0.04849(7) 0.0170(4) Uani 1 1 d . . . .
C22 C 0.62299(13) 0.38819(17) 0.00908(7) 0.0208(5) Uani 1 1 d . . . .
H22 H 0.5848 0.3672 -0.0066 0.025 Uiso 1 1 calc R . . .
C23 C 0.68867(14) 0.4221(2) -0.00668(9) 0.0318(6) Uani 1 1 d . . . .
H23 H 0.6942 0.4235 -0.0329 0.038 Uiso 1 1 calc R . . .
C24 C 0.74581(15) 0.4537(2) 0.01613(9) 0.0366(7) Uani 1 1 d . . . .
H24 H 0.7892 0.4772 0.0053 0.044 Uiso 1 1 calc R . . .
C25 C 0.73834(14) 0.45028(19) 0.05524(9) 0.0315(6) Uani 1 1 d . . . .
H25 H 0.7770 0.4709 0.0707 0.038 Uiso 1 1 calc R . . .
C26 C 0.67344(13) 0.41620(17) 0.07131(8) 0.0228(5) Uani 1 1 d . . . .
H26 H 0.6690 0.4135 0.0976 0.027 Uiso 1 1 calc R . . .
C27 C 0.48124(13) 0.43917(15) 0.08969(7) 0.0166(4) Uani 1 1 d . . . .
C28 C 0.40286(14) 0.43771(18) 0.09216(7) 0.0237(5) Uani 1 1 d . . . .
H28 H 0.3765 0.3868 0.0839 0.028 Uiso 1 1 calc R . . .
C29 C 0.36453(16) 0.5118(2) 0.10692(8) 0.0321(6) Uani 1 1 d . . . .
H29 H 0.3126 0.5098 0.1090 0.038 Uiso 1 1 calc R . . .
C30 C 0.40285(18) 0.5887(2) 0.11864(9) 0.0370(7) Uani 1 1 d . . . .
H30 H 0.3768 0.6384 0.1283 0.044 Uiso 1 1 calc R . . .
C31 C 0.47973(18) 0.59153(19) 0.11587(9) 0.0358(7) Uani 1 1 d . . . .
H31 H 0.5056 0.6434 0.1235 0.043 Uiso 1 1 calc R . . .
C32 C 0.51903(15) 0.51678(17) 0.10166(7) 0.0249(5) Uani 1 1 d . . . .
H32 H 0.5710 0.5189 0.1002 0.030 Uiso 1 1 calc R . . .
C33 C 0.45805(12) 0.28981(16) 0.19274(7) 0.0162(4) Uani 1 1 d . . . .
C34 C 0.39689(13) 0.31880(16) 0.17132(7) 0.0202(5) Uani 1 1 d . . . .
H34 H 0.4015 0.3242 0.1451 0.024 Uiso 1 1 calc R . . .
C35 C 0.32921(14) 0.33966(18) 0.18860(8) 0.0257(6) Uani 1 1 d . . . .
H35 H 0.2888 0.3591 0.1740 0.031 Uiso 1 1 calc R . . .
C36 C 0.32175(14) 0.33161(18) 0.22746(8) 0.0285(6) Uani 1 1 d . . . .
H36 H 0.2766 0.3465 0.2391 0.034 Uiso 1 1 calc R . . .
C37 C 0.38148(15) 0.30133(18) 0.24919(8) 0.0289(6) Uani 1 1 d . . . .
H37 H 0.3760 0.2948 0.2753 0.035 Uiso 1 1 calc R . . .
C38 C 0.44971(14) 0.28059(17) 0.23200(7) 0.0211(5) Uani 1 1 d . . . .
H38 H 0.4898 0.2606 0.2467 0.025 Uiso 1 1 calc R . . .
C39 C 0.59383(12) 0.19665(15) 0.20453(6) 0.0151(4) Uani 1 1 d . . . .
C40 C 0.65334(13) 0.22050(16) 0.22768(7) 0.0201(5) Uani 1 1 d . . . .
H40 H 0.6753 0.2777 0.2252 0.024 Uiso 1 1 calc R . . .
C41 C 0.68057(15) 0.15959(18) 0.25460(8) 0.0295(6) Uani 1 1 d . . . .
H41 H 0.7205 0.1763 0.2701 0.035 Uiso 1 1 calc R . . .
C42 C 0.64857(15) 0.07424(18) 0.25848(8) 0.0283(6) Uani 1 1 d . . . .
H42 H 0.6667 0.0339 0.2767 0.034 Uiso 1 1 calc R . . .
C43 C 0.58967(14) 0.04906(17) 0.23528(7) 0.0237(5) Uani 1 1 d . . . .
H43 H 0.5683 -0.0084 0.2377 0.028 Uiso 1 1 calc R . . .
C44 C 0.56235(13) 0.10992(17) 0.20830(7) 0.0205(5) Uani 1 1 d . . . .
H44 H 0.5228 0.0927 0.1927 0.025 Uiso 1 1 calc R . . .
C45 C 0.59464(12) 0.38468(15) 0.17827(6) 0.0149(4) Uani 1 1 d . . . .
C46 C 0.67134(13) 0.39507(16) 0.17079(7) 0.0191(5) Uani 1 1 d . . . .
H46 H 0.6993 0.3456 0.1624 0.023 Uiso 1 1 calc R . . .
C47 C 0.70570(14) 0.47892(18) 0.17592(7) 0.0246(5) Uani 1 1 d . . . .
H47 H 0.7568 0.4850 0.1715 0.029 Uiso 1 1 calc R . . .
C48 C 0.66440(15) 0.55364(18) 0.18759(8) 0.0284(6) Uani 1 1 d . . . .
H48 H 0.6873 0.6101 0.1905 0.034 Uiso 1 1 calc R . . .
C49 C 0.58840(15) 0.54353(17) 0.19487(8) 0.0275(6) Uani 1 1 d . . . .
H49 H 0.5604 0.5935 0.2027 0.033 Uiso 1 1 calc R . . .
C50 C 0.55399(13) 0.46002(17) 0.19055(7) 0.0205(5) Uani 1 1 d . . . .
H50 H 0.5032 0.4540 0.1959 0.025 Uiso 1 1 calc R . . .
F1 F 0.27137(8) 0.17191(12) 0.12345(5) 0.0349(4) Uani 1 1 d . . . .
F2 F 0.33818(8) 0.22388(13) 0.07774(5) 0.0415(5) Uani 1 1 d . . . .
F3 F 0.30510(9) 0.08278(13) 0.07884(5) 0.0399(4) Uani 1 1 d . . . .
P1 P 0.52975(3) 0.33901(4) 0.07090(2) 0.01246(11) Uani 1 1 d . . . .
P2 P 0.54982(3) 0.27408(4) 0.17032(2) 0.01190(11) Uani 1 1 d . . . .
Ru1 Ru 0.55873(2) 0.21079(2) 0.10926(2) 0.01015(4) Uani 1 1 d . . . .
C51 C 0.4144(2) 0.8476(3) 0.05954(11) 0.0589(11) Uani 1 1 d . . . .
H51A H 0.4496 0.8007 0.0520 0.071 Uiso 0.663(3) 1 calc R P A 1
H51B H 0.4205 0.8585 0.0865 0.071 Uiso 0.663(3) 1 calc R P A 1
H51C H 0.4338 0.7976 0.0444 0.071 Uiso 0.337(3) 1 calc R P A 2
H51D H 0.4443 0.8500 0.0825 0.071 Uiso 0.337(3) 1 calc R P A 2
Cl1 Cl 0.43265(4) 0.94947(5) 0.03391(2) 0.03719(17) Uani 1 1 d . . . .
Cl2 Cl 0.32241(11) 0.81147(16) 0.05017(8) 0.0768(6) Uani 0.663(3) 1 d . P A 1
Cl2A Cl 0.3287(2) 0.8198(3) 0.07226(16) 0.0768(6) Uani 0.337(3) 1 d . P A 2
B1 B 0.61743(17) -0.1744(2) 0.13746(9) 0.0254(6) Uani 1 1 d . . . .
F4 F 0.62670(9) -0.10580(10) 0.16428(4) 0.0314(4) Uani 1 1 d . . . .
F5 F 0.57803(15) -0.24449(14) 0.15516(7) 0.0540(7) Uani 0.903(4) 1 d . P B 1
F5A F 0.5605(15) -0.1818(18) 0.1151(7) 0.0442(7) Uani 0.097(4) 1 d . P B 2
F6 F 0.68473(13) -0.2057(2) 0.12456(8) 0.0538(8) Uani 0.903(4) 1 d . P B 1
F6A F 0.6334(15) -0.2590(14) 0.1508(7) 0.0540(7) Uani 0.097(4) 1 d . P B 2
F7 F 0.57419(14) -0.14065(19) 0.10759(7) 0.0442(7) Uani 0.903(4) 1 d . P B 1
F7A F 0.6829(10) -0.1513(14) 0.1139(5) 0.026(4) Uani 0.097(4) 1 d . P B 2

loop_
_atom_site_aniso_label
_atom_site_aniso_U_11
_atom_site_aniso_U_22
_atom_site_aniso_U_33
_atom_site_aniso_U_23
_atom_site_aniso_U_13
_atom_site_aniso_U_12
C1 0.0187(10) 0.0149(10) 0.0248(13) 0.0043(9) 0.0027(9) 0.0075(9)
C2 0.0162(10) 0.0153(10) 0.0248(13) -0.0079(10) -0.0016(9) 0.0027(9)
C3 0.0169(10) 0.0250(12) 0.0141(11) -0.0013(9) 0.0017(8) 0.0096(9)
C4 0.0110(9) 0.0196(11) 0.0225(12) -0.0010(9) 0.0036(8) 0.0025(9)
C5 0.0150(10) 0.0212(11) 0.0194(12) -0.0034(10) -0.0029(9) 0.0077(9)
C6 0.0163(9) 0.0138(10) 0.0124(10) 0.0001(8) -0.0034(8) 0.0016(9)
C7 0.0132(9) 0.0183(11) 0.0189(11) -0.0012(9) -0.0013(8) -0.0010(9)
C8 0.0153(10) 0.0260(13) 0.0304(14) 0.0020(11) 0.0002(10) -0.0038(10)
C9 0.0152(10) 0.0194(11) 0.0198(12) -0.0004(9) 0.0020(9) -0.0073(9)
C10 0.0211(11) 0.0230(13) 0.0262(14) -0.0006(11) 0.0062(10) -0.0017(10)
C11 0.0282(13) 0.0227(13) 0.0434(18) 0.0096(13) 0.0013(12) 0.0010(11)
C12 0.0332(14) 0.0389(17) 0.0392(18) 0.0205(14) 0.0037(13) -0.0053(13)
C13 0.0283(13) 0.0506(19) 0.0244(14) 0.0069(13) 0.0086(11) -0.0050(13)
C14 0.0231(12) 0.0287(13) 0.0250(14) -0.0001(11) 0.0064(10) 0.0000(11)
C15 0.0135(9) 0.0175(11) 0.0154(11) 0.0011(9) -0.0002(8) -0.0013(8)
C16 0.0202(10) 0.0195(12) 0.0219(12) 0.0005(10) -0.0056(9) 0.0023(10)
C17 0.0293(13) 0.0253(13) 0.0290(14) -0.0071(11) -0.0104(11) 0.0016(11)
C18 0.0260(12) 0.0371(15) 0.0214(13) -0.0055(11) -0.0102(10) 0.0038(11)
C19 0.0285(13) 0.0338(15) 0.0188(12) 0.0055(11) -0.0086(10) 0.0053(12)
C20 0.0234(11) 0.0209(12) 0.0186(12) 0.0050(10) -0.0033(9) 0.0006(10)
C21 0.0154(10) 0.0146(10) 0.0208(12) 0.0057(9) 0.0017(9) -0.0012(9)
C22 0.0188(11) 0.0225(12) 0.0213(12) 0.0054(10) 0.0029(9) 0.0029(10)
C23 0.0262(13) 0.0383(16) 0.0309(15) 0.0138(13) 0.0108(11) 0.0070(12)
C24 0.0188(12) 0.0394(17) 0.0517(19) 0.0198(15) 0.0111(13) -0.0002(12)
C25 0.0186(12) 0.0293(14) 0.0467(18) 0.0118(13) -0.0050(12) -0.0065(11)
C26 0.0205(11) 0.0212(12) 0.0268(13) 0.0075(10) -0.0041(10) -0.0049(10)
C27 0.0211(10) 0.0134(10) 0.0154(11) 0.0028(9) 0.0000(9) 0.0042(9)
C28 0.0229(11) 0.0231(12) 0.0250(13) 0.0020(10) 0.0002(10) 0.0066(10)
C29 0.0298(13) 0.0332(15) 0.0332(16) 0.0011(13) -0.0001(12) 0.0159(12)
C30 0.0507(18) 0.0267(14) 0.0336(16) -0.0052(12) -0.0021(14) 0.0234(14)
C31 0.0495(17) 0.0173(12) 0.0405(18) -0.0079(12) -0.0089(14) 0.0056(12)
C32 0.0300(13) 0.0188(12) 0.0259(14) -0.0001(10) -0.0038(11) 0.0002(10)
C33 0.0176(10) 0.0122(9) 0.0187(11) -0.0020(9) 0.0042(9) -0.0010(9)
C34 0.0207(11) 0.0188(11) 0.0209(12) -0.0003(10) 0.0034(9) 0.0019(9)
C35 0.0194(11) 0.0207(12) 0.0371(16) -0.0024(11) 0.0056(11) 0.0038(10)
C36 0.0246(12) 0.0222(13) 0.0388(16) -0.0049(12) 0.0161(12) -0.0030(11)
C37 0.0365(14) 0.0257(13) 0.0244(13) -0.0053(11) 0.0141(11) -0.0075(12)
C38 0.0256(11) 0.0190(12) 0.0186(12) -0.0010(10) 0.0040(9) -0.0039(10)
C39 0.0187(10) 0.0136(10) 0.0129(10) 0.0011(8) 0.0000(8) 0.0006(9)
C40 0.0231(11) 0.0137(11) 0.0236(12) 0.0013(9) -0.0066(10) -0.0002(9)
C41 0.0329(13) 0.0235(13) 0.0320(15) 0.0039(11) -0.0180(12) -0.0017(11)
C42 0.0359(14) 0.0203(12) 0.0287(14) 0.0089(11) -0.0086(12) 0.0048(11)
C43 0.0317(13) 0.0160(11) 0.0234(13) 0.0060(10) -0.0017(11) -0.0019(10)
C44 0.0248(12) 0.0182(11) 0.0185(12) 0.0017(10) -0.0043(9) -0.0027(10)
C45 0.0196(10) 0.0119(10) 0.0131(10) 0.0021(8) 0.0004(8) -0.0047(9)
C46 0.0219(11) 0.0170(11) 0.0183(12) -0.0015(9) 0.0044(9) -0.0015(9)
C47 0.0234(11) 0.0259(13) 0.0244(13) 0.0003(11) 0.0051(10) -0.0077(10)
C48 0.0358(14) 0.0185(12) 0.0308(15) -0.0034(11) 0.0025(12) -0.0122(11)
C49 0.0336(14) 0.0150(11) 0.0341(15) -0.0041(11) 0.0022(12) -0.0002(11)
C50 0.0220(11) 0.0165(11) 0.0230(13) -0.0008(10) 0.0023(9) 0.0004(9)
F1 0.0150(7) 0.0486(11) 0.0412(10) 0.0022(8) 0.0035(6) 0.0053(7)
F2 0.0215(7) 0.0501(11) 0.0528(12) 0.0298(9) -0.0068(7) -0.0043(8)
F3 0.0290(8) 0.0502(11) 0.0405(11) -0.0122(9) -0.0138(8) -0.0056(8)
P1 0.0125(2) 0.0118(2) 0.0131(3) 0.0017(2) -0.0008(2) -0.0003(2)
P2 0.0141(2) 0.0091(2) 0.0126(3) 0.0004(2) 0.0005(2) -0.0004(2)
Ru1 0.00941(7) 0.00953(8) 0.01150(8) 0.00064(7) -0.00029(6) 0.00042(6)
C51 0.058(2) 0.073(3) 0.046(2) 0.012(2) -0.0053(18) -0.035(2)
Cl1 0.0325(3) 0.0347(4) 0.0443(4) -0.0078(3) -0.0046(3) -0.0013(3)
Cl2 0.0599(8) 0.0804(10) 0.0901(17) -0.0133(13) 0.0065(12) -0.0404(7)
Cl2A 0.0599(8) 0.0804(10) 0.0901(17) -0.0133(13) 0.0065(12) -0.0404(7)
B1 0.0283(14) 0.0220(14) 0.0259(15) -0.0070(12) -0.0009(12) 0.0023(12)
F4 0.0512(10) 0.0209(8) 0.0222(8) -0.0023(6) -0.0010(7) -0.0045(7)
F5 0.0676(17) 0.0268(11) 0.0676(16) -0.0022(10) 0.0038(13) -0.0211(12)
F5A 0.0497(13) 0.0503(16) 0.0326(12) -0.0132(12) -0.0151(10) 0.0223(13)
F6 0.0314(11) 0.080(2) 0.0497(16) -0.0237(16) -0.0034(10) 0.0198(14)
F6A 0.0676(17) 0.0268(11) 0.0676(16) -0.0022(10) 0.0038(13) -0.0211(12)
F7 0.0497(13) 0.0503(16) 0.0326(12) -0.0132(12) -0.0151(10) 0.0223(13)
F7A 0.024(8) 0.026(9) 0.027(10) -0.017(8) 0.013(7) -0.007(8)

loop_
_atom_type_symbol
_atom_type_description
_atom_type_scat_dispersion_real
_atom_type_scat_dispersion_imag
_atom_type_scat_source
C C 0.0033 0.0016 'International Tables Vol C Tables 4.2.6.8 and 6.1.1.4'
H H 0.0000 0.0000 'International Tables Vol C Tables 4.2.6.8 and 6.1.1.4'
B B 0.0013 0.0007 'International Tables Vol C Tables 4.2.6.8 and 6.1.1.4'
Cl Cl 0.1484 0.1585 'International Tables Vol C Tables 4.2.6.8 and 6.1.1.4'
F F 0.0171 0.0103 'International Tables Vol C Tables 4.2.6.8 and 6.1.1.4'
P P 0.1023 0.0942 'International Tables Vol C Tables 4.2.6.8 and 6.1.1.4'
Ru Ru -1.2594 0.8363 'International Tables Vol C Tables 4.2.6.8 and 6.1.1.4'

loop_
_exptl_crystal_face_index_h
_exptl_crystal_face_index_k
_exptl_crystal_face_index_l
_exptl_crystal_face_perp_dist
_exptl_oxdiff_crystal_face_indexfrac_h
_exptl_oxdiff_crystal_face_indexfrac_k
_exptl_oxdiff_crystal_face_indexfrac_l
_exptl_oxdiff_crystal_face_x
_exptl_oxdiff_crystal_face_y
_exptl_oxdiff_crystal_face_z
1 0 3 0.0791 1.0027 -0.0013 2.9984 0.0152 -0.0701 -0.0095
-1 0 -3 0.0791 -1.0027 0.0013 -2.9984 -0.0152 0.0701 0.0095
-1 -3 0 0.0976 -1.0020 -3.0006 -0.0002 -0.1126 -0.0152 0.0986
1 3 0 0.0896 1.0020 3.0006 0.0002 0.1126 0.0152 -0.0986
1 0 -1 0.0998 0.9990 0.0011 -0.9996 -0.0200 -0.0042 -0.0395
-1 0 2 0.0798 -0.9980 -0.0018 1.9992 0.0288 -0.0123 0.0470
1 0 -2 0.0856 0.9980 0.0018 -1.9992 -0.0288 0.0123 -0.0470
0 0 -1 0.0777 -0.0009 0.0006 -0.9995 -0.0088 0.0165 -0.0075

loop_
_geom_angle_atom_site_label_1
_geom_angle_atom_site_label_2
_geom_angle_atom_site_label_3
_geom_angle
C2 C1 C5 107.2(2)
C2 C1 Ru1 71.47(13)
C5 C1 Ru1 73.42(13)
C1 C2 Ru1 71.68(13)
C3 C2 C1 108.2(2)
C3 C2 Ru1 72.21(13)
C2 C3 C4 108.1(2)
C2 C3 Ru1 71.31(13)
C4 C3 Ru1 73.85(13)
C3 C4 Ru1 69.68(12)
C5 C4 C3 107.7(2)
C5 C4 Ru1 71.66(12)
C1 C5 Ru1 69.89(12)
C4 C5 C1 108.7(2)
C4 C5 Ru1 73.01(13)
C7 C6 Ru1 170.72(19)
C6 C7 C8 121.5(2)
C6 C7 C9 120.1(2)
C8 C7 C9 118.4(2)
F1 C8 C7 112.8(2)
F2 C8 C7 113.0(2)
F2 C8 F1 106.0(2)
F3 C8 C7 112.3(2)
F3 C8 F1 105.19(19)
F3 C8 F2 107.1(2)
C10 C9 C7 120.0(2)
C10 C9 C14 119.1(2)
C14 C9 C7 120.9(2)
C9 C10 C11 120.6(2)
C12 C11 C10 119.6(3)
C13 C12 C11 120.5(3)
C12 C13 C14 120.3(3)
C13 C14 C9 119.9(3)
C16 C15 C20 118.8(2)
C16 C15 P1 121.95(18)
C20 C15 P1 119.22(18)
C15 C16 C17 120.2(2)
C18 C17 C16 120.6(2)
C17 C18 C19 119.8(2)
C20 C19 C18 119.9(2)
C19 C20 C15 120.7(2)
C22 C21 C26 118.5(2)
C22 C21 P1 121.95(18)
C26 C21 P1 119.50(19)
C23 C22 C21 120.1(2)
C24 C23 C22 120.8(3)
C23 C24 C25 119.8(2)
C26 C25 C24 120.1(3)
C25 C26 C21 120.8(3)
C28 C27 P1 118.83(18)
C32 C27 C28 118.6(2)
C32 C27 P1 122.61(18)
C29 C28 C27 120.3(2)
C30 C29 C28 120.6(3)
C31 C30 C29 119.7(3)
C30 C31 C32 120.2(3)
C27 C32 C31 120.6(2)
C34 C33 C38 118.8(2)
C34 C33 P2 120.34(18)
C38 C33 P2 120.62(18)
C35 C34 C33 120.8(2)
C36 C35 C34 120.0(3)
C35 C36 C37 120.1(2)
C36 C37 C38 120.1(3)
C37 C38 C33 120.1(2)
C40 C39 C44 118.9(2)
C40 C39 P2 124.00(17)
C44 C39 P2 117.07(17)
C39 C40 C41 120.5(2)
C42 C41 C40 120.3(2)
C43 C42 C41 119.8(2)
C42 C43 C44 119.9(2)
C43 C44 C39 120.6(2)
C46 C45 P2 119.61(17)
C50 C45 C46 118.7(2)
C50 C45 P2 121.62(17)
C47 C46 C45 120.2(2)
C48 C47 C46 120.4(2)
C47 C48 C49 119.4(2)
C50 C49 C48 120.6(2)
C49 C50 C45 120.6(2)
C15 P1 C21 103.09(11)
C15 P1 Ru1 112.29(8)
C21 P1 Ru1 111.20(7)
C27 P1 C15 101.79(10)
C27 P1 C21 104.16(11)
C27 P1 Ru1 122.28(8)
C33 P2 C39 100.24(10)
C33 P2 Ru1 120.33(8)
C39 P2 Ru1 109.13(7)
C45 P2 C33 102.29(10)
C45 P2 C39 105.19(10)
C45 P2 Ru1 117.46(7)
C1 Ru1 C3 61.17(9)
C1 Ru1 C4 60.52(8)
C1 Ru1 C5 36.69(9)
C1 Ru1 P1 149.55(6)
C1 Ru1 P2 104.77(7)
C2 Ru1 C1 36.84(9)
C2 Ru1 C3 36.48(9)
C2 Ru1 C4 60.57(8)
C2 Ru1 C5 60.69(8)
C2 Ru1 P1 117.15(7)
C2 Ru1 P2 141.20(7)
C3 Ru1 C4 36.47(8)
C3 Ru1 C5 60.25(8)
C3 Ru1 P1 88.40(6)
C3 Ru1 P2 148.88(6)
C4 Ru1 P1 94.79(6)
C4 Ru1 P2 112.63(6)
C5 Ru1 C4 35.33(8)
C5 Ru1 P1 127.94(6)
C5 Ru1 P2 91.50(6)
C6 Ru1 C1 99.63(9)
C6 Ru1 C2 93.17(9)
C6 Ru1 C3 120.48(9)
C6 Ru1 C4 153.72(9)
C6 Ru1 C5 134.09(9)
C6 Ru1 P1 96.99(7)
C6 Ru1 P2 88.00(7)
P2 Ru1 P1 101.13(2)
Cl2 C51 Cl1 109.3(2)
Cl2A C51 Cl1 121.2(3)
F4 B1 F5 106.9(2)
F4 B1 F7 108.8(2)
F4 B1 F7A 97.0(7)
F5 B1 F7 108.7(3)
F5A B1 F4 124.7(11)
F5A B1 F6A 107.4(15)
F5A B1 F7A 107.5(14)
F6 B1 F4 111.5(3)
F6 B1 F5 110.1(3)
F6 B1 F7 110.8(3)
F6A B1 F4 113.7(10)
F6A B1 F7A 103.7(13)

loop_
_geom_bond_atom_site_label_1
_geom_bond_atom_site_label_2
_geom_bond_distance
C1 C2 1.420(3)
C1 C5 1.430(3)
C1 Ru1 2.248(2)
C2 C3 1.409(3)
C2 Ru1 2.245(2)
C3 C4 1.431(3)
C3 Ru1 2.257(2)
C4 C5 1.398(3)
C4 Ru1 2.312(2)
C5 Ru1 2.295(2)
C6 C7 1.327(3)
C6 Ru1 1.826(2)
C7 C8 1.481(3)
C7 C9 1.496(3)
C8 F1 1.345(3)
C8 F2 1.340(3)
C8 F3 1.338(3)
C9 C10 1.388(3)
C9 C14 1.400(3)
C10 C11 1.394(4)
C11 C12 1.382(4)
C12 C13 1.374(4)
C13 C14 1.391(4)
C15 C16 1.390(3)
C15 C20 1.400(3)
C15 P1 1.831(2)
C16 C17 1.396(3)
C17 C18 1.375(4)
C18 C19 1.391(4)
C19 C20 1.386(3)
C21 C22 1.398(3)
C21 C26 1.401(3)
C21 P1 1.834(2)
C22 C23 1.389(3)
C23 C24 1.379(4)
C24 C25 1.385(4)
C25 C26 1.383(3)
C27 C28 1.402(3)
C27 C32 1.389(3)
C27 P1 1.830(2)
C28 C29 1.386(4)
C29 C30 1.383(4)
C30 C31 1.376(4)
C31 C32 1.395(4)
C33 C34 1.393(3)
C33 C38 1.397(3)
C33 P2 1.833(2)
C34 C35 1.387(3)
C35 C36 1.380(4)
C36 C37 1.386(4)
C37 C38 1.394(3)
C39 C40 1.384(3)
C39 C44 1.398(3)
C39 P2 1.833(2)
C40 C41 1.391(3)
C41 C42 1.384(4)
C42 C43 1.382(4)
C43 C44 1.392(3)
C45 C46 1.402(3)
C45 C50 1.392(3)
C45 P2 1.831(2)
C46 C47 1.387(3)
C47 C48 1.384(4)
C48 C49 1.388(4)
C49 C50 1.380(3)
P1 Ru1 2.3740(6)
P2 Ru1 2.3483(6)
C51 Cl1 1.777(4)
C51 Cl2 1.756(4)
C51 Cl2A 1.645(5)
B1 F4 1.390(3)
B1 F5 1.394(4)
B1 F5A 1.29(2)
B1 F6 1.364(4)
B1 F6A 1.36(2)
B1 F7 1.396(4)
B1 F7A 1.473(17)

loop_
_geom_torsion_atom_site_label_1
_geom_torsion_atom_site_label_2
_geom_torsion_atom_site_label_3
_geom_torsion_atom_site_label_4
_geom_torsion
C1 C2 C3 C4 2.2(2)
C1 C2 C3 Ru1 -63.05(16)
C2 C1 C5 C4 0.9(3)
C2 C1 C5 Ru1 63.95(15)
C2 C3 C4 C5 -1.6(2)
C2 C3 C4 Ru1 -63.54(15)
C3 C4 C5 C1 0.5(3)
C3 C4 C5 Ru1 -60.66(15)
C5 C1 C2 C3 -1.9(2)
C5 C1 C2 Ru1 -65.25(15)
C6 C7 C8 F1 -126.8(2)
C6 C7 C8 F2 -6.7(4)
C6 C7 C8 F3 114.6(3)
C6 C7 C9 C10 -60.1(3)
C6 C7 C9 C14 117.0(3)
C7 C9 C10 C11 178.0(2)
C7 C9 C14 C13 -178.4(2)
C8 C7 C9 C10 119.4(3)
C8 C7 C9 C14 -63.4(3)
C9 C7 C8 F1 53.6(3)
C9 C7 C8 F2 173.8(2)
C9 C7 C8 F3 -65.0(3)
C9 C10 C11 C12 -0.6(4)
C10 C9 C14 C13 -1.3(4)
C10 C11 C12 C13 0.7(5)
C11 C12 C13 C14 -1.1(5)
C12 C13 C14 C9 1.4(4)
C14 C9 C10 C11 0.9(4)
C15 C16 C17 C18 0.0(4)
C16 C15 C20 C19 0.1(4)
C16 C15 P1 C21 107.7(2)
C16 C15 P1 C27 -144.6(2)
C16 C15 P1 Ru1 -12.1(2)
C16 C17 C18 C19 -0.3(4)
C17 C18 C19 C20 0.5(4)
C18 C19 C20 C15 -0.4(4)
C20 C15 C16 C17 0.1(4)
C20 C15 P1 C21 -70.3(2)
C20 C15 P1 C27 37.4(2)
C20 C15 P1 Ru1 169.90(16)
C21 C22 C23 C24 -0.1(4)
C22 C21 C26 C25 1.6(4)
C22 C21 P1 C15 -2.6(2)
C22 C21 P1 C27 -108.5(2)
C22 C21 P1 Ru1 117.97(19)
C22 C23 C24 C25 1.1(5)
C23 C24 C25 C26 -0.7(4)
C24 C25 C26 C21 -0.7(4)
C26 C21 C22 C23 -1.2(4)
C26 C21 P1 C15 -179.75(19)
C26 C21 P1 C27 74.3(2)
C26 C21 P1 Ru1 -59.2(2)
C27 C28 C29 C30 1.4(4)
C28 C27 C32 C31 0.1(4)
C28 C27 P1 C15 42.9(2)
C28 C27 P1 C21 149.87(19)
C28 C27 P1 Ru1 -83.2(2)
C28 C29 C30 C31 -0.5(5)
C29 C30 C31 C32 -0.6(5)
C30 C31 C32 C27 0.8(4)
C32 C27 C28 C29 -1.2(4)
C32 C27 P1 C15 -137.1(2)
C32 C27 P1 C21 -30.1(2)
C32 C27 P1 Ru1 96.8(2)
C33 C34 C35 C36 -0.1(4)
C34 C33 C38 C37 -0.8(4)
C34 C33 P2 C39 -158.66(19)
C34 C33 P2 C45 93.2(2)
C34 C33 P2 Ru1 -39.2(2)
C34 C35 C36 C37 -1.0(4)
C35 C36 C37 C38 1.2(4)
C36 C37 C38 C33 -0.3(4)
C38 C33 C34 C35 1.1(4)
C38 C33 P2 C39 26.9(2)
C38 C33 P2 C45 -81.3(2)
C38 C33 P2 Ru1 146.32(17)
C39 C40 C41 C42 0.2(4)
C40 C39 C44 C43 1.0(4)
C40 C39 P2 C33 -111.6(2)
C40 C39 P2 C45 -5.8(2)
C40 C39 P2 Ru1 121.09(19)
C40 C41 C42 C43 0.6(4)
C41 C42 C43 C44 -0.5(4)
C42 C43 C44 C39 -0.2(4)
C44 C39 C40 C41 -0.9(4)
C44 C39 P2 C33 65.3(2)
C44 C39 P2 C45 171.15(18)
C44 C39 P2 Ru1 -61.99(19)
C45 C46 C47 C48 -1.5(4)
C46 C45 C50 C49 0.7(4)
C46 C45 P2 C33 169.17(19)
C46 C45 P2 C39 64.8(2)
C46 C45 P2 Ru1 -56.8(2)
C46 C47 C48 C49 1.3(4)
C47 C48 C49 C50 0.0(4)
C48 C49 C50 C45 -1.0(4)
C50 C45 C46 C47 0.5(4)
C50 C45 P2 C33 -12.8(2)
C50 C45 P2 C39 -117.1(2)
C50 C45 P2 Ru1 121.30(19)
P1 C15 C16 C17 -177.89(19)
P1 C15 C20 C19 178.13(19)
P1 C21 C22 C23 -178.4(2)
P1 C21 C26 C25 178.9(2)
P1 C27 C28 C29 178.8(2)
P1 C27 C32 C31 -179.9(2)
P2 C33 C34 C35 -173.51(19)
P2 C33 C38 C37 173.73(19)
P2 C39 C40 C41 175.9(2)
P2 C39 C44 C43 -176.1(2)
P2 C45 C46 C47 178.64(19)
P2 C45 C50 C49 -177.4(2)
Ru1 C1 C2 C3 63.38(16)
Ru1 C1 C5 C4 -63.09(16)
Ru1 C2 C3 C4 65.20(15)
Ru1 C3 C4 C5 61.93(16)
Ru1 C4 C5 C1 61.11(15)
